data_2226273
loop_
_publ_author_name
'Vikneswaran, M. R.'
'Teoh, Siang Guan'
'Yeap, Chin Sing'
'Fun, Hoong-Kun'

_publ_section_title
;
 Ferrocene-1-carbaldehyde thiosemicarbazone
;
_journal_coeditor_code RZ2447
_journal_issue 6
_journal_name_full 'Acta Crystallographica Section E'
_journal_page_first m679
_journal_paper_doi 10.1107/S1600536810017605
_journal_volume 66
_journal_year 2010
_chemical_formula_iupac '[Fe (C5 H5) (C7 H8 N3 S)]'
_chemical_formula_moiety 'C12 H13 Fe N3 S'
_chemical_formula_sum 'C12 H13 Fe N3 S'
_chemical_formula_weight 287.16
_chemical_name_systematic
;
Ferrocene-1-carbaldehyde thiosemicarbazone
;
_space_group_IT_number 2
_symmetry_cell_setting triclinic
_symmetry_space_group_name_Hall '-P 1'
_symmetry_space_group_name_H-M 'P -1'
_atom_sites_solution_hydrogens geom
_atom_sites_solution_primary direct
_atom_sites_solution_secondary difmap
_audit_creation_method SHELXL-97
_cell_angle_alpha 94.447(2)
_cell_angle_beta 97.965(2)
_cell_angle_gamma 97.639(2)
_cell_formula_units_Z 4
_cell_length_a 5.83900(10)
_cell_length_b 12.7092(3)
_cell_length_c 16.7675(4)
_cell_measurement_reflns_used 3248
_cell_measurement_temperature 100.00(10)
_cell_measurement_theta_max 29.98
_cell_measurement_theta_min 2.26
_cell_volume 1215.51(5)
_computing_cell_refinement 'SAINT (Bruker, 2009)'
_computing_data_collection 'APEX2 (Bruker, 2009)'
_computing_data_reduction 'SAINT (Bruker, 2009)'
_computing_molecular_graphics 'SHELXTL (Sheldrick, 2008)'
_computing_publication_material
;
SHELXTL (Sheldrick, 2008) and PLATON (Spek, 2009)
;
_computing_structure_refinement 'SHELXTL (Sheldrick, 2008)'
_computing_structure_solution 'SHELXTL (Sheldrick, 2008)'
_diffrn_ambient_temperature 100
_diffrn_measured_fraction_theta_full 1.000
_diffrn_measured_fraction_theta_max 1.000
_diffrn_measurement_device_type
;
Bruker SMART APEXII CCD area-detector diffractometer
;
_diffrn_measurement_method '\f and \w scans'
_diffrn_radiation_monochromator graphite
_diffrn_radiation_source 'fine-focus sealed tube'
_diffrn_radiation_type MoK\a
_diffrn_radiation_wavelength 0.71073
_diffrn_reflns_av_R_equivalents 0.0871
_diffrn_reflns_av_sigmaI/netI 0.0779
_diffrn_reflns_limit_h_max 7
_diffrn_reflns_limit_h_min -7
_diffrn_reflns_limit_k_max 16
_diffrn_reflns_limit_k_min -16
_diffrn_reflns_limit_l_max 21
_diffrn_reflns_limit_l_min -21
_diffrn_reflns_number 24408
_diffrn_reflns_theta_full 27.49
_diffrn_reflns_theta_max 27.49
_diffrn_reflns_theta_min 1.23
_diffrn_standards_number 0
_exptl_absorpt_coefficient_mu 1.391
_exptl_absorpt_correction_T_max 0.9287
_exptl_absorpt_correction_T_min 0.6812
_exptl_absorpt_correction_type multi-scan
_exptl_absorpt_process_details '(<i>SADABS</i>; Bruker, 2009)'
_exptl_crystal_colour brown
_exptl_crystal_density_diffrn 1.569
_exptl_crystal_density_method 'not measured'
_exptl_crystal_description block
_exptl_crystal_F_000 592
_exptl_crystal_size_max 0.30
_exptl_crystal_size_mid 0.11
_exptl_crystal_size_min 0.05
_refine_diff_density_max 1.770
_refine_diff_density_min -0.530
_refine_ls_extinction_method none
_refine_ls_goodness_of_fit_ref 1.072
_refine_ls_hydrogen_treatment constr
_refine_ls_matrix_type full
_refine_ls_number_parameters 307
_refine_ls_number_reflns 5589
_refine_ls_number_restraints 0
_refine_ls_restrained_S_all 1.072
_refine_ls_R_factor_all 0.0982
_refine_ls_R_factor_gt 0.0662
_refine_ls_shift/su_max 0.000
_refine_ls_shift/su_mean 0.000
_refine_ls_structure_factor_coef Fsqd
_refine_ls_weighting_details 'calc w=1/[\s^2^(Fo^2^)+(0.0849P)^2^+1.4801P] where P=(Fo^2^+2Fc^2^)/3'
_refine_ls_weighting_scheme calc
_refine_ls_wR_factor_gt 0.1504
_refine_ls_wR_factor_ref 0.1689
_reflns_number_gt 4024
_reflns_number_total 5589
_reflns_threshold_expression I>2\s(I)
_cod_data_source_file rz2447.cif
_cod_data_source_block I
_cod_database_code 2226273
_cod_database_fobs_code 2226273

loop_
_symmetry_equiv_pos_as_xyz
'x, y, z'
'-x, -y, -z'

loop_
_atom_site_type_symbol
_atom_site_label
_atom_site_fract_x
_atom_site_fract_y
_atom_site_fract_z
_atom_site_U_iso_or_equiv
_atom_site_adp_type
_atom_site_calc_flag
_atom_site_refinement_flags
_atom_site_occupancy
_atom_site_disorder_assembly
_atom_site_disorder_group
Fe Fe1A 0.01430(12) 0.26161(5) 0.31434(4) 0.01472(18) Uani d . 1 . .
S S1A 0.3946(2) -0.15030(10) 0.01954(8) 0.0197(3) Uani d . 1 . .
N N1A 0.0969(7) 0.0658(3) 0.1302(2) 0.0172(9) Uani d . 1 . .
N N2A 0.2533(7) 0.0155(3) 0.0929(2) 0.0184(9) Uani d . 1 . .
H H2AB 0.3870 0.0500 0.0882 0.022 Uiso calc R 1 . .
N N3A -0.0087(7) -0.1375(3) 0.0736(2) 0.0198(9) Uani d . 1 . .
H H3AB -0.1016 -0.1040 0.0980 0.024 Uiso calc R 1 . .
H H3AC -0.0498 -0.2036 0.0557 0.024 Uiso calc R 1 . .
C C1A -0.0588(9) 0.2347(4) 0.4275(3) 0.0212(11) Uani d . 1 . .
H H1AA -0.2125 0.2306 0.4452 0.025 Uiso calc R 1 . .
C C2A 0.0402(9) 0.1482(4) 0.3940(3) 0.0194(10) Uani d . 1 . .
H H2AA -0.0351 0.0738 0.3839 0.023 Uiso calc R 1 . .
C C3A 0.2645(9) 0.1878(4) 0.3766(3) 0.0202(11) Uani d . 1 . .
H H3AA 0.3716 0.1458 0.3528 0.024 Uiso calc R 1 . .
C C4A 0.3071(9) 0.3000(4) 0.4004(3) 0.0199(11) Uani d . 1 . .
H H4AA 0.4483 0.3488 0.3957 0.024 Uiso calc R 1 . .
C C5A 0.1068(10) 0.3281(4) 0.4308(3) 0.0235(11) Uani d . 1 . .
H H5AA 0.0859 0.4001 0.4509 0.028 Uiso calc R 1 . .
C C6A 0.0681(9) 0.3422(4) 0.2154(3) 0.0187(10) Uani d . 1 . .
H H6AA 0.2115 0.3881 0.2087 0.022 Uiso calc R 1 . .
C C7A -0.1234(9) 0.3749(4) 0.2508(3) 0.0198(11) Uani d . 1 . .
H H7AA -0.1348 0.4476 0.2725 0.024 Uiso calc R 1 . .
C C8A -0.2945(9) 0.2840(4) 0.2488(3) 0.0204(11) Uani d . 1 . .
H H8AA -0.4440 0.2831 0.2692 0.024 Uiso calc R 1 . .
C C9A -0.2107(9) 0.1940(4) 0.2135(3) 0.0204(11) Uani d . 1 . .
H H9AA -0.2924 0.1206 0.2053 0.024 Uiso calc R 1 . .
C C10A 0.0119(9) 0.2293(4) 0.1916(3) 0.0176(10) Uani d . 1 . .
C C11A 0.1600(9) 0.1663(4) 0.1515(3) 0.0176(10) Uani d . 1 . .
H H11A 0.3034 0.1990 0.1409 0.021 Uiso calc R 1 . .
C C12A 0.1969(8) -0.0878(4) 0.0638(3) 0.0164(10) Uani d . 1 . .
Fe Fe1B 0.31852(12) 0.76679(5) 0.33898(4) 0.01544(19) Uani d . 1 . .
S S1B 0.8033(2) 0.62803(10) -0.02897(7) 0.0184(3) Uani d . 1 . .
N N1B 0.4716(7) 0.6003(3) 0.1573(2) 0.0165(8) Uani d . 1 . .
N N2B 0.5307(7) 0.6233(3) 0.0826(2) 0.0171(9) Uani d . 1 . .
H H2BB 0.4554 0.6651 0.0547 0.021 Uiso calc R 1 . .
N N3B 0.7899(7) 0.5037(3) 0.0921(2) 0.0197(9) Uani d . 1 . .
H H3BB 0.7344 0.4827 0.1340 0.024 Uiso calc R 1 . .
H H3BC 0.9013 0.4747 0.0750 0.024 Uiso calc R 1 . .
C C1B 0.6319(9) 0.8646(4) 0.3469(3) 0.0240(11) Uani d . 1 . .
H H1BA 0.7836 0.8411 0.3432 0.029 Uiso calc R 1 . .
C C2B 0.4734(9) 0.8886(4) 0.2811(3) 0.0239(11) Uani d . 1 . .
H H2BA 0.4962 0.8843 0.2242 0.029 Uiso calc R 1 . .
C C3B 0.2759(10) 0.9180(4) 0.3118(3) 0.0249(12) Uani d . 1 . .
H H3BA 0.1379 0.9386 0.2800 0.030 Uiso calc R 1 . .
C C4B 0.3125(10) 0.9134(4) 0.3974(3) 0.0238(11) Uani d . 1 . .
H H4BA 0.2049 0.9306 0.4348 0.029 Uiso calc R 1 . .
C C5B 0.5345(9) 0.8807(4) 0.4187(3) 0.0230(11) Uani d . 1 . .
H H5BA 0.6068 0.8708 0.4733 0.028 Uiso calc R 1 . .
C C6B 0.0264(8) 0.6671(4) 0.2828(3) 0.0160(10) Uani d . 1 . .
H H6BA -0.1064 0.6878 0.2482 0.019 Uiso calc R 1 . .
C C7B 0.0491(9) 0.6626(4) 0.3678(3) 0.0196(10) Uani d . 1 . .
H H7BA -0.0651 0.6808 0.4023 0.024 Uiso calc R 1 . .
C C8B 0.2653(9) 0.6287(4) 0.3946(3) 0.0180(10) Uani d . 1 . .
H H8BA 0.3261 0.6197 0.4507 0.022 Uiso calc R 1 . .
C C9B 0.3813(9) 0.6118(4) 0.3270(3) 0.0160(10) Uani d . 1 . .
H H9BA 0.5345 0.5880 0.3277 0.019 Uiso calc R 1 . .
C C10B 0.2328(8) 0.6359(4) 0.2570(3) 0.0165(10) Uani d . 1 . .
C C11B 0.2939(9) 0.6408(4) 0.1760(3) 0.0168(10) Uani d . 1 . .
H H11B 0.2040 0.6733 0.1376 0.020 Uiso calc R 1 . .
C C12B 0.7035(8) 0.5809(4) 0.0537(3) 0.0145(9) Uani d . 1 . .

loop_
_atom_site_aniso_label
_atom_site_aniso_U_11
_atom_site_aniso_U_22
_atom_site_aniso_U_33
_atom_site_aniso_U_12
_atom_site_aniso_U_13
_atom_site_aniso_U_23
Fe1A 0.0161(4) 0.0153(4) 0.0130(3) 0.0028(3) 0.0020(3) 0.0026(3)
S1A 0.0174(6) 0.0182(6) 0.0271(6) 0.0065(5) 0.0101(5) 0.0059(5)
N1A 0.015(2) 0.019(2) 0.019(2) 0.0050(17) 0.0053(17) 0.0022(16)
N2A 0.016(2) 0.018(2) 0.022(2) 0.0024(17) 0.0038(17) 0.0039(17)
N3A 0.014(2) 0.020(2) 0.024(2) 0.0008(18) 0.0059(17) -0.0045(17)
C1A 0.022(3) 0.030(3) 0.013(2) 0.005(2) 0.005(2) 0.006(2)
C2A 0.022(3) 0.019(2) 0.018(2) 0.004(2) 0.000(2) 0.0065(19)
C3A 0.019(3) 0.024(3) 0.018(2) 0.006(2) 0.000(2) 0.003(2)
C4A 0.015(2) 0.025(3) 0.017(2) -0.003(2) -0.0027(19) 0.003(2)
C5A 0.032(3) 0.027(3) 0.013(2) 0.009(2) 0.003(2) 0.003(2)
C6A 0.025(3) 0.017(2) 0.015(2) 0.005(2) 0.003(2) 0.0057(18)
C7A 0.026(3) 0.020(2) 0.016(2) 0.011(2) 0.004(2) 0.0047(19)
C8A 0.019(3) 0.027(3) 0.015(2) 0.007(2) 0.002(2) 0.000(2)
C9A 0.018(3) 0.023(3) 0.019(2) 0.004(2) 0.000(2) 0.000(2)
C10A 0.020(3) 0.017(2) 0.014(2) 0.000(2) 0.0013(19) 0.0034(18)
C11A 0.016(2) 0.022(3) 0.016(2) 0.004(2) 0.0033(19) 0.0053(19)
C12A 0.013(2) 0.020(2) 0.017(2) 0.000(2) 0.0042(19) 0.0040(19)
Fe1B 0.0157(4) 0.0154(4) 0.0150(3) 0.0021(3) 0.0022(3) 0.0008(3)
S1B 0.0210(6) 0.0173(6) 0.0186(6) 0.0033(5) 0.0078(5) 0.0030(5)
N1B 0.018(2) 0.015(2) 0.0164(19) 0.0006(17) 0.0045(17) 0.0016(15)
N2B 0.017(2) 0.017(2) 0.020(2) 0.0065(17) 0.0082(17) 0.0051(16)
N3B 0.019(2) 0.022(2) 0.021(2) 0.0073(18) 0.0076(17) 0.0045(17)
C1B 0.019(3) 0.014(2) 0.037(3) -0.002(2) 0.002(2) 0.001(2)
C2B 0.026(3) 0.019(3) 0.027(3) -0.002(2) 0.009(2) 0.006(2)
C3B 0.025(3) 0.020(3) 0.029(3) 0.001(2) -0.001(2) 0.006(2)
C4B 0.028(3) 0.017(2) 0.027(3) 0.003(2) 0.009(2) -0.001(2)
C5B 0.027(3) 0.014(2) 0.024(3) -0.001(2) -0.004(2) -0.001(2)
C6B 0.013(2) 0.015(2) 0.020(2) 0.0012(19) 0.0028(19) 0.0029(18)
C7B 0.018(3) 0.018(2) 0.021(2) -0.005(2) 0.005(2) -0.0033(19)
C8B 0.019(2) 0.015(2) 0.021(2) 0.001(2) 0.005(2) 0.0024(19)
C9B 0.017(2) 0.013(2) 0.018(2) 0.0013(19) 0.0021(19) 0.0001(18)
C10B 0.017(2) 0.015(2) 0.018(2) -0.0007(19) 0.0049(19) 0.0030(18)
C11B 0.018(2) 0.014(2) 0.017(2) -0.002(2) -0.0010(19) 0.0013(18)
C12B 0.014(2) 0.014(2) 0.014(2) 0.0012(19) 0.0000(18) -0.0002(17)

loop_
_atom_type_symbol
_atom_type_description
_atom_type_scat_dispersion_real
_atom_type_scat_dispersion_imag
_atom_type_scat_source
C C 0.0033 0.0016 'International Tables Vol C Tables 4.2.6.8 and 6.1.1.4'
H H 0.0000 0.0000 'International Tables Vol C Tables 4.2.6.8 and 6.1.1.4'
N N 0.0061 0.0033 'International Tables Vol C Tables 4.2.6.8 and 6.1.1.4'
S S 0.1246 0.1234 'International Tables Vol C Tables 4.2.6.8 and 6.1.1.4'
Fe Fe 0.3463 0.8444 'International Tables Vol C Tables 4.2.6.8 and 6.1.1.4'

loop_
_geom_angle_atom_site_label_1
_geom_angle_atom_site_label_2
_geom_angle_atom_site_label_3
_geom_angle_site_symmetry_1
_geom_angle_site_symmetry_3
_geom_angle
_geom_angle_publ_flag
C5A Fe1A C7A . . 106.2(2) ?
C5A Fe1A C8A . . 120.3(2) ?
C7A Fe1A C8A . . 40.6(2) ?
C5A Fe1A C9A . . 156.0(2) ?
C7A Fe1A C9A . . 68.7(2) ?
C8A Fe1A C9A . . 40.72(19) ?
C5A Fe1A C2A . . 68.2(2) ?
C7A Fe1A C2A . . 159.1(2) ?
C8A Fe1A C2A . . 123.3(2) ?
C9A Fe1A C2A . . 107.7(2) ?
C5A Fe1A C1A . . 40.7(2) ?
C7A Fe1A C1A . . 122.1(2) ?
C8A Fe1A C1A . . 105.8(2) ?
C9A Fe1A C1A . . 120.7(2) ?
C2A Fe1A C1A . . 40.7(2) ?
C5A Fe1A C3A . . 68.4(2) ?
C7A Fe1A C3A . . 158.1(2) ?
C8A Fe1A C3A . . 160.6(2) ?
C9A Fe1A C3A . . 124.9(2) ?
C2A Fe1A C3A . . 40.5(2) ?
C1A Fe1A C3A . . 68.5(2) ?
C5A Fe1A C6A . . 123.7(2) ?
C7A Fe1A C6A . . 40.89(19) ?
C8A Fe1A C6A . . 68.5(2) ?
C9A Fe1A C6A . . 68.8(2) ?
C2A Fe1A C6A . . 158.8(2) ?
C1A Fe1A C6A . . 159.4(2) ?
C3A Fe1A C6A . . 123.2(2) ?
C5A Fe1A C4A . . 40.5(2) ?
C7A Fe1A C4A . . 121.5(2) ?
C8A Fe1A C4A . . 156.3(2) ?
C9A Fe1A C4A . . 162.1(2) ?
C2A Fe1A C4A . . 68.2(2) ?
C1A Fe1A C4A . . 68.4(2) ?
C3A Fe1A C4A . . 40.8(2) ?
C6A Fe1A C4A . . 108.4(2) ?
C5A Fe1A C10A . . 161.4(2) ?
C7A Fe1A C10A . . 68.63(19) ?
C8A Fe1A C10A . . 68.21(19) ?
C9A Fe1A C10A . . 40.5(2) ?
C2A Fe1A C10A . . 122.9(2) ?
C1A Fe1A C10A . . 157.2(2) ?
C3A Fe1A C10A . . 109.4(2) ?
C6A Fe1A C10A . . 40.94(18) ?
C4A Fe1A C10A . . 125.8(2) ?
C11A N1A N2A . . 115.4(4) ?
C12A N2A N1A . . 119.9(4) ?
C12A N2A H2AB . . 120.0 ?
N1A N2A H2AB . . 120.0 ?
C12A N3A H3AB . . 120.0 ?
C12A N3A H3AC . . 120.0 ?
H3AB N3A H3AC . . 120.0 ?
C5A C1A C2A . . 107.3(5) ?
C5A C1A Fe1A . . 69.3(3) ?
C2A C1A Fe1A . . 69.7(3) ?
C5A C1A H1AA . . 126.4 ?
C2A C1A H1AA . . 126.4 ?
Fe1A C1A H1AA . . 126.4 ?
C3A C2A C1A . . 108.6(5) ?
C3A C2A Fe1A . . 69.9(3) ?
C1A C2A Fe1A . . 69.7(3) ?
C3A C2A H2AA . . 125.7 ?
C1A C2A H2AA . . 125.7 ?
Fe1A C2A H2AA . . 125.7 ?
C2A C3A C4A . . 107.7(4) ?
C2A C3A Fe1A . . 69.6(3) ?
C4A C3A Fe1A . . 69.9(3) ?
C2A C3A H3AA . . 126.1 ?
C4A C3A H3AA . . 126.1 ?
Fe1A C3A H3AA . . 126.1 ?
C5A C4A C3A . . 107.6(5) ?
C5A C4A Fe1A . . 69.0(3) ?
C3A C4A Fe1A . . 69.3(3) ?
C5A C4A H4AA . . 126.2 ?
C3A C4A H4AA . . 126.2 ?
Fe1A C4A H4AA . . 126.2 ?
C4A C5A C1A . . 108.8(5) ?
C4A C5A Fe1A . . 70.5(3) ?
C1A C5A Fe1A . . 70.0(3) ?
C4A C5A H5AA . . 125.6 ?
C1A C5A H5AA . . 125.6 ?
Fe1A C5A H5AA . . 125.6 ?
C7A C6A C10A . . 107.5(5) ?
C7A C6A Fe1A . . 69.0(3) ?
C10A C6A Fe1A . . 69.9(3) ?
C7A C6A H6AA . . 126.3 ?
C10A C6A H6AA . . 126.3 ?
Fe1A C6A H6AA . . 126.3 ?
C8A C7A C6A . . 108.1(4) ?
C8A C7A Fe1A . . 69.8(3) ?
C6A C7A Fe1A . . 70.1(3) ?
C8A C7A H7AA . . 125.9 ?
C6A C7A H7AA . . 125.9 ?
Fe1A C7A H7AA . . 125.9 ?
C7A C8A C9A . . 108.5(4) ?
C7A C8A Fe1A . . 69.6(3) ?
C9A C8A Fe1A . . 69.7(3) ?
C7A C8A H8AA . . 125.7 ?
C9A C8A H8AA . . 125.7 ?
Fe1A C8A H8AA . . 125.7 ?
C8A C9A C10A . . 108.1(5) ?
C8A C9A Fe1A . . 69.6(3) ?
C10A C9A Fe1A . . 70.5(3) ?
C8A C9A H9AA . . 126.0 ?
C10A C9A H9AA . . 126.0 ?
Fe1A C9A H9AA . . 126.0 ?
C9A C10A C6A . . 107.8(4) ?
C9A C10A C11A . . 127.7(5) ?
C6A C10A C11A . . 124.4(5) ?
C9A C10A Fe1A . . 69.0(3) ?
C6A C10A Fe1A . . 69.1(3) ?
C11A C10A Fe1A . . 128.0(3) ?
N1A C11A C10A . . 121.3(5) ?
N1A C11A H11A . . 119.4 ?
C10A C11A H11A . . 119.4 ?
N3A C12A N2A . . 117.7(4) ?
N3A C12A S1A . . 122.7(4) ?
N2A C12A S1A . . 119.6(4) ?
C10B Fe1B C4B . . 160.8(2) ?
C10B Fe1B C6B . . 40.97(19) ?
C4B Fe1B C6B . . 124.1(2) ?
C10B Fe1B C3B . . 123.6(2) ?
C4B Fe1B C3B . . 40.9(2) ?
C6B Fe1B C3B . . 107.1(2) ?
C10B Fe1B C9B . . 41.19(18) ?
C4B Fe1B C9B . . 156.8(2) ?
C6B Fe1B C9B . . 68.92(19) ?
C3B Fe1B C9B . . 160.8(2) ?
C10B Fe1B C1B . . 121.3(2) ?
C4B Fe1B C1B . . 68.0(2) ?
C6B Fe1B C1B . . 156.5(2) ?
C3B Fe1B C1B . . 67.7(2) ?
C9B Fe1B C1B . . 108.0(2) ?
C10B Fe1B C7B . . 68.31(19) ?
C4B Fe1B C7B . . 108.2(2) ?
C6B Fe1B C7B . . 40.49(18) ?
C3B Fe1B C7B . . 121.8(2) ?
C9B Fe1B C7B . . 68.1(2) ?
C1B Fe1B C7B . . 161.8(2) ?
C10B Fe1B C5B . . 156.8(2) ?
C4B Fe1B C5B . . 40.6(2) ?
C6B Fe1B C5B . . 161.3(2) ?
C3B Fe1B C5B . . 68.2(2) ?
C9B Fe1B C5B . . 121.6(2) ?
C1B Fe1B C5B . . 40.3(2) ?
C7B Fe1B C5B . . 125.3(2) ?
C10B Fe1B C8B . . 68.31(19) ?
C4B Fe1B C8B . . 122.1(2) ?
C6B Fe1B C8B . . 68.15(19) ?
C3B Fe1B C8B . . 157.3(2) ?
C9B Fe1B C8B . . 40.31(19) ?
C1B Fe1B C8B . . 125.5(2) ?
C7B Fe1B C8B . . 40.21(19) ?
C5B Fe1B C8B . . 108.8(2) ?
C10B Fe1B C2B . . 107.3(2) ?
C4B Fe1B C2B . . 68.0(2) ?
C6B Fe1B C2B . . 121.0(2) ?
C3B Fe1B C2B . . 40.0(2) ?
C9B Fe1B C2B . . 124.7(2) ?
C1B Fe1B C2B . . 40.3(2) ?
C7B Fe1B C2B . . 156.6(2) ?
C5B Fe1B C2B . . 67.8(2) ?
C8B Fe1B C2B . . 161.6(2) ?
C11B N1B N2B . . 114.4(4) ?
C12B N2B N1B . . 120.5(4) ?
C12B N2B H2BB . . 119.7 ?
N1B N2B H2BB . . 119.7 ?
C12B N3B H3BB . . 120.0 ?
C12B N3B H3BC . . 120.0 ?
H3BB N3B H3BC . . 120.0 ?
C5B C1B C2B . . 108.4(5) ?
C5B C1B Fe1B . . 69.9(3) ?
C2B C1B Fe1B . . 70.3(3) ?
C5B C1B H1BA . . 125.8 ?
C2B C1B H1BA . . 125.8 ?
Fe1B C1B H1BA . . 125.8 ?
C3B C2B C1B . . 108.0(5) ?
C3B C2B Fe1B . . 69.4(3) ?
C1B C2B Fe1B . . 69.4(3) ?
C3B C2B H2BA . . 126.0 ?
C1B C2B H2BA . . 126.0 ?
Fe1B C2B H2BA . . 126.0 ?
C2B C3B C4B . . 108.1(5) ?
C2B C3B Fe1B . . 70.6(3) ?
C4B C3B Fe1B . . 69.4(3) ?
C2B C3B H3BA . . 126.0 ?
C4B C3B H3BA . . 126.0 ?
Fe1B C3B H3BA . . 126.0 ?
C5B C4B C3B . . 107.6(5) ?
C5B C4B Fe1B . . 70.1(3) ?
C3B C4B Fe1B . . 69.8(3) ?
C5B C4B H4BA . . 126.2 ?
C3B C4B H4BA . . 126.2 ?
Fe1B C4B H4BA . . 126.2 ?
C1B C5B C4B . . 107.8(5) ?
C1B C5B Fe1B . . 69.8(3) ?
C4B C5B Fe1B . . 69.3(3) ?
C1B C5B H5BA . . 126.1 ?
C4B C5B H5BA . . 126.1 ?
Fe1B C5B H5BA . . 126.1 ?
C7B C6B C10B . . 107.4(4) ?
C7B C6B Fe1B . . 70.0(3) ?
C10B C6B Fe1B . . 69.0(3) ?
C7B C6B H6BA . . 126.3 ?
C10B C6B H6BA . . 126.3 ?
Fe1B C6B H6BA . . 126.3 ?
C8B C7B C6B . . 108.6(4) ?
C8B C7B Fe1B . . 70.1(3) ?
C6B C7B Fe1B . . 69.5(3) ?
C8B C7B H7BA . . 125.7 ?
C6B C7B H7BA . . 125.7 ?
Fe1B C7B H7BA . . 125.7 ?
C7B C8B C9B . . 108.7(4) ?
C7B C8B Fe1B . . 69.7(3) ?
C9B C8B Fe1B . . 69.6(3) ?
C7B C8B H8BA . . 125.7 ?
C9B C8B H8BA . . 125.7 ?
Fe1B C8B H8BA . . 125.7 ?
C8B C9B C10B . . 107.3(4) ?
C8B C9B Fe1B . . 70.1(3) ?
C10B C9B Fe1B . . 68.8(3) ?
C8B C9B H9BA . . 126.4 ?
C10B C9B H9BA . . 126.4 ?
Fe1B C9B H9BA . . 126.4 ?
C6B C10B C9B . . 108.1(4) ?
C6B C10B C11B . . 125.6(4) ?
C9B C10B C11B . . 125.9(4) ?
C6B C10B Fe1B . . 70.0(3) ?
C9B C10B Fe1B . . 70.0(3) ?
C11B C10B Fe1B . . 119.8(3) ?
N1B C11B C10B . . 120.1(4) ?
N1B C11B H11B . . 119.9 ?
C10B C11B H11B . . 119.9 ?
N3B C12B N2B . . 117.7(4) ?
N3B C12B S1B . . 123.3(4) ?
N2B C12B S1B . . 118.9(3) ?

loop_
_geom_bond_atom_site_label_1
_geom_bond_atom_site_label_2
_geom_bond_site_symmetry_2
_geom_bond_distance
_geom_bond_publ_flag
Fe1A C5A . 2.036(5) ?
Fe1A C7A . 2.040(5) ?
Fe1A C8A . 2.043(5) ?
Fe1A C9A . 2.045(5) ?
Fe1A C2A . 2.045(5) ?
Fe1A C1A . 2.045(5) ?
Fe1A C3A . 2.049(5) ?
Fe1A C6A . 2.054(5) ?
Fe1A C4A . 2.057(5) ?
Fe1A C10A . 2.065(5) ?
S1A C12A . 1.704(5) ?
N1A C11A . 1.289(6) ?
N1A N2A . 1.373(5) ?
N2A C12A . 1.346(6) ?
N2A H2AB . 0.8600 ?
N3A C12A . 1.318(6) ?
N3A H3AB . 0.8600 ?
N3A H3AC . 0.8600 ?
C1A C5A . 1.419(8) ?
C1A C2A . 1.422(7) ?
C1A H1AA . 0.9800 ?
C2A C3A . 1.416(7) ?
C2A H2AA . 0.9800 ?
C3A C4A . 1.430(7) ?
C3A H3AA . 0.9800 ?
C4A C5A . 1.415(7) ?
C4A H4AA . 0.9800 ?
C5A H5AA . 0.9800 ?
C6A C7A . 1.430(7) ?
C6A C10A . 1.440(7) ?
C6A H6AA . 0.9800 ?
C7A C8A . 1.418(7) ?
C7A H7AA . 0.9800 ?
C8A C9A . 1.423(7) ?
C8A H8AA . 0.9800 ?
C9A C10A . 1.424(7) ?
C9A H9AA . 0.9800 ?
C10A C11A . 1.450(7) ?
C11A H11A . 0.9300 ?
Fe1B C10B . 2.034(5) ?
Fe1B C4B . 2.043(5) ?
Fe1B C6B . 2.048(5) ?
Fe1B C3B . 2.049(5) ?
Fe1B C9B . 2.051(5) ?
Fe1B C1B . 2.053(5) ?
Fe1B C7B . 2.054(5) ?
Fe1B C5B . 2.054(5) ?
Fe1B C8B . 2.058(5) ?
Fe1B C2B . 2.064(5) ?
S1B C12B . 1.697(5) ?
N1B C11B . 1.283(6) ?
N1B N2B . 1.386(5) ?
N2B C12B . 1.336(6) ?
N2B H2BB . 0.8600 ?
N3B C12B . 1.331(6) ?
N3B H3BB . 0.8600 ?
N3B H3BC . 0.8600 ?
C1B C5B . 1.413(8) ?
C1B C2B . 1.417(7) ?
C1B H1BA . 0.9800 ?
C2B C3B . 1.408(8) ?
C2B H2BA . 0.9800 ?
C3B C4B . 1.429(7) ?
C3B H3BA . 0.9800 ?
C4B C5B . 1.420(7) ?
C4B H4BA . 0.9800 ?
C5B H5BA . 0.9800 ?
C6B C7B . 1.420(7) ?
C6B C10B . 1.429(7) ?
C6B H6BA . 0.9800 ?
C7B C8B . 1.413(7) ?
C7B H7BA . 0.9800 ?
C8B C9B . 1.416(7) ?
C8B H8BA . 0.9800 ?
C9B C10B . 1.437(6) ?
C9B H9BA . 0.9800 ?
C10B C11B . 1.456(7) ?
C11B H11B . 0.9300 ?

loop_
_geom_hbond_atom_site_label_D
_geom_hbond_atom_site_label_H
_geom_hbond_atom_site_label_A
_geom_hbond_site_symmetry_A
_geom_hbond_distance_DH
_geom_hbond_distance_HA
_geom_hbond_distance_DA
_geom_hbond_angle_DHA
_geom_hbond_publ_flag
N2A H2AB S1A 2_655 0.8600 2.6600 3.370(4) 141.00 yes
N3A H3AC S1B 1_445 0.8600 2.4600 3.295(4) 165.00 yes
N2B H2BB S1A 1_565 0.8600 2.5200 3.298(4) 151.00 yes
N3B H3BC S1B 2_765 0.8600 2.4700 3.323(4) 173.00 yes
C7A H7AA Cg1 1_555 0.9800 2.9000 3.668(6) 136.00 yes

loop_
_geom_torsion_atom_site_label_1
_geom_torsion_atom_site_label_2
_geom_torsion_atom_site_label_3
_geom_torsion_atom_site_label_4
_geom_torsion_site_symmetry_1
_geom_torsion_site_symmetry_2
_geom_torsion_site_symmetry_3
_geom_torsion_site_symmetry_4
_geom_torsion
_geom_torsion_publ_flag
C11A N1A N2A C12A . . . . -175.7(4) ?
C7A Fe1A C1A C5A . . . . -77.1(4) ?
C8A Fe1A C1A C5A . . . . -118.3(3) ?
C9A Fe1A C1A C5A . . . . -159.9(3) ?
C2A Fe1A C1A C5A . . . . 118.6(4) ?
C3A Fe1A C1A C5A . . . . 81.4(3) ?
C6A Fe1A C1A C5A . . . . -47.4(7) ?
C4A Fe1A C1A C5A . . . . 37.4(3) ?
C10A Fe1A C1A C5A . . . . 170.4(5) ?
C5A Fe1A C1A C2A . . . . -118.6(4) ?
C7A Fe1A C1A C2A . . . . 164.3(3) ?
C8A Fe1A C1A C2A . . . . 123.1(3) ?
C9A Fe1A C1A C2A . . . . 81.5(3) ?
C3A Fe1A C1A C2A . . . . -37.2(3) ?
C6A Fe1A C1A C2A . . . . -166.0(5) ?
C4A Fe1A C1A C2A . . . . -81.2(3) ?
C10A Fe1A C1A C2A . . . . 51.8(6) ?
C5A C1A C2A C3A . . . . -0.1(5) ?
Fe1A C1A C2A C3A . . . . 59.3(3) ?
C5A C1A C2A Fe1A . . . . -59.3(3) ?
C5A Fe1A C2A C3A . . . . -81.8(3) ?
C7A Fe1A C2A C3A . . . . -160.0(5) ?
C8A Fe1A C2A C3A . . . . 165.5(3) ?
C9A Fe1A C2A C3A . . . . 123.4(3) ?
C1A Fe1A C2A C3A . . . . -119.9(4) ?
C6A Fe1A C2A C3A . . . . 46.5(7) ?
C4A Fe1A C2A C3A . . . . -38.0(3) ?
C10A Fe1A C2A C3A . . . . 81.4(3) ?
C5A Fe1A C2A C1A . . . . 38.1(3) ?
C7A Fe1A C2A C1A . . . . -40.1(7) ?
C8A Fe1A C2A C1A . . . . -74.7(4) ?
C9A Fe1A C2A C1A . . . . -116.8(3) ?
C3A Fe1A C2A C1A . . . . 119.9(4) ?
C6A Fe1A C2A C1A . . . . 166.4(5) ?
C4A Fe1A C2A C1A . . . . 81.8(3) ?
C10A Fe1A C2A C1A . . . . -158.7(3) ?
C1A C2A C3A C4A . . . . 0.6(5) ?
Fe1A C2A C3A C4A . . . . 59.8(3) ?
C1A C2A C3A Fe1A . . . . -59.1(3) ?
C5A Fe1A C3A C2A . . . . 81.3(3) ?
C7A Fe1A C3A C2A . . . . 160.9(5) ?
C8A Fe1A C3A C2A . . . . -39.0(7) ?
C9A Fe1A C3A C2A . . . . -75.8(4) ?
C1A Fe1A C3A C2A . . . . 37.4(3) ?
C6A Fe1A C3A C2A . . . . -161.7(3) ?
C4A Fe1A C3A C2A . . . . 118.8(4) ?
C10A Fe1A C3A C2A . . . . -118.3(3) ?
C5A Fe1A C3A C4A . . . . -37.5(3) ?
C7A Fe1A C3A C4A . . . . 42.1(7) ?
C8A Fe1A C3A C4A . . . . -157.8(5) ?
C9A Fe1A C3A C4A . . . . 165.4(3) ?
C2A Fe1A C3A C4A . . . . -118.8(4) ?
C1A Fe1A C3A C4A . . . . -81.4(3) ?
C6A Fe1A C3A C4A . . . . 79.5(3) ?
C10A Fe1A C3A C4A . . . . 122.8(3) ?
C2A C3A C4A C5A . . . . -1.0(5) ?
Fe1A C3A C4A C5A . . . . 58.6(3) ?
C2A C3A C4A Fe1A . . . . -59.6(3) ?
C7A Fe1A C4A C5A . . . . 77.7(4) ?
C8A Fe1A C4A C5A . . . . 42.5(6) ?
C9A Fe1A C4A C5A . . . . -161.6(6) ?
C2A Fe1A C4A C5A . . . . -81.5(3) ?
C1A Fe1A C4A C5A . . . . -37.6(3) ?
C3A Fe1A C4A C5A . . . . -119.3(4) ?
C6A Fe1A C4A C5A . . . . 120.7(3) ?
C10A Fe1A C4A C5A . . . . 162.8(3) ?
C5A Fe1A C4A C3A . . . . 119.3(4) ?
C7A Fe1A C4A C3A . . . . -163.0(3) ?
C8A Fe1A C4A C3A . . . . 161.8(5) ?
C9A Fe1A C4A C3A . . . . -42.2(8) ?
C2A Fe1A C4A C3A . . . . 37.8(3) ?
C1A Fe1A C4A C3A . . . . 81.7(3) ?
C6A Fe1A C4A C3A . . . . -119.9(3) ?
C10A Fe1A C4A C3A . . . . -77.8(4) ?
C3A C4A C5A C1A . . . . 0.9(5) ?
Fe1A C4A C5A C1A . . . . 59.8(3) ?
C3A C4A C5A Fe1A . . . . -58.8(3) ?
C2A C1A C5A C4A . . . . -0.5(5) ?
Fe1A C1A C5A C4A . . . . -60.1(3) ?
C2A C1A C5A Fe1A . . . . 59.6(3) ?
C7A Fe1A C5A C4A . . . . -119.8(3) ?
C8A Fe1A C5A C4A . . . . -161.7(3) ?
C9A Fe1A C5A C4A . . . . 166.1(5) ?
C2A Fe1A C5A C4A . . . . 81.5(3) ?
C1A Fe1A C5A C4A . . . . 119.5(4) ?
C3A Fe1A C5A C4A . . . . 37.8(3) ?
C6A Fe1A C5A C4A . . . . -78.6(4) ?
C10A Fe1A C5A C4A . . . . -48.8(7) ?
C7A Fe1A C5A C1A . . . . 120.6(3) ?
C8A Fe1A C5A C1A . . . . 78.8(3) ?
C9A Fe1A C5A C1A . . . . 46.6(6) ?
C2A Fe1A C5A C1A . . . . -38.0(3) ?
C3A Fe1A C5A C1A . . . . -81.8(3) ?
C6A Fe1A C5A C1A . . . . 161.9(3) ?
C4A Fe1A C5A C1A . . . . -119.5(4) ?
C10A Fe1A C5A C1A . . . . -168.3(6) ?
C5A Fe1A C6A C7A . . . . -75.2(4) ?
C8A Fe1A C6A C7A . . . . 37.7(3) ?
C9A Fe1A C6A C7A . . . . 81.6(3) ?
C2A Fe1A C6A C7A . . . . 165.9(5) ?
C1A Fe1A C6A C7A . . . . -39.9(7) ?
C3A Fe1A C6A C7A . . . . -159.8(3) ?
C4A Fe1A C6A C7A . . . . -117.2(3) ?
C10A Fe1A C6A C7A . . . . 118.8(4) ?
C5A Fe1A C6A C10A . . . . 166.0(3) ?
C7A Fe1A C6A C10A . . . . -118.8(4) ?
C8A Fe1A C6A C10A . . . . -81.1(3) ?
C9A Fe1A C6A C10A . . . . -37.2(3) ?
C2A Fe1A C6A C10A . . . . 47.1(7) ?
C1A Fe1A C6A C10A . . . . -158.7(5) ?
C3A Fe1A C6A C10A . . . . 81.4(3) ?
C4A Fe1A C6A C10A . . . . 123.9(3) ?
C10A C6A C7A C8A . . . . 0.0(5) ?
Fe1A C6A C7A C8A . . . . -59.7(3) ?
C10A C6A C7A Fe1A . . . . 59.6(3) ?
C5A Fe1A C7A C8A . . . . -117.8(3) ?
C9A Fe1A C7A C8A . . . . 37.4(3) ?
C2A Fe1A C7A C8A . . . . -46.6(7) ?
C1A Fe1A C7A C8A . . . . -76.4(3) ?
C3A Fe1A C7A C8A . . . . 170.0(5) ?
C6A Fe1A C7A C8A . . . . 119.1(4) ?
C4A Fe1A C7A C8A . . . . -159.1(3) ?
C10A Fe1A C7A C8A . . . . 81.0(3) ?
C5A Fe1A C7A C6A . . . . 123.1(3) ?
C8A Fe1A C7A C6A . . . . -119.1(4) ?
C9A Fe1A C7A C6A . . . . -81.7(3) ?
C2A Fe1A C7A C6A . . . . -165.7(5) ?
C1A Fe1A C7A C6A . . . . 164.6(3) ?
C3A Fe1A C7A C6A . . . . 50.9(6) ?
C4A Fe1A C7A C6A . . . . 81.8(3) ?
C10A Fe1A C7A C6A . . . . -38.1(3) ?
C6A C7A C8A C9A . . . . 0.8(5) ?
Fe1A C7A C8A C9A . . . . -59.0(3) ?
C6A C7A C8A Fe1A . . . . 59.8(3) ?
C5A Fe1A C8A C7A . . . . 79.5(3) ?
C9A Fe1A C8A C7A . . . . -119.9(4) ?
C2A Fe1A C8A C7A . . . . 161.9(3) ?
C1A Fe1A C8A C7A . . . . 121.1(3) ?
C3A Fe1A C8A C7A . . . . -168.8(5) ?
C6A Fe1A C8A C7A . . . . -37.9(3) ?
C4A Fe1A C8A C7A . . . . 49.0(6) ?
C10A Fe1A C8A C7A . . . . -82.1(3) ?
C5A Fe1A C8A C9A . . . . -160.6(3) ?
C7A Fe1A C8A C9A . . . . 119.9(4) ?
C2A Fe1A C8A C9A . . . . -78.1(4) ?
C1A Fe1A C8A C9A . . . . -118.9(3) ?
C3A Fe1A C8A C9A . . . . -48.8(7) ?
C6A Fe1A C8A C9A . . . . 82.0(3) ?
C4A Fe1A C8A C9A . . . . 168.9(5) ?
C10A Fe1A C8A C9A . . . . 37.8(3) ?
C7A C8A C9A C10A . . . . -1.3(5) ?
Fe1A C8A C9A C10A . . . . -60.2(3) ?
C7A C8A C9A Fe1A . . . . 58.9(3) ?
C5A Fe1A C9A C8A . . . . 44.9(6) ?
C7A Fe1A C9A C8A . . . . -37.3(3) ?
C2A Fe1A C9A C8A . . . . 120.9(3) ?
C1A Fe1A C9A C8A . . . . 78.3(4) ?
C3A Fe1A C9A C8A . . . . 162.2(3) ?
C6A Fe1A C9A C8A . . . . -81.3(3) ?
C4A Fe1A C9A C8A . . . . -165.4(6) ?
C10A Fe1A C9A C8A . . . . -118.9(4) ?
C5A Fe1A C9A C10A . . . . 163.7(5) ?
C7A Fe1A C9A C10A . . . . 81.6(3) ?
C8A Fe1A C9A C10A . . . . 118.9(4) ?
C2A Fe1A C9A C10A . . . . -120.2(3) ?
C1A Fe1A C9A C10A . . . . -162.8(3) ?
C3A Fe1A C9A C10A . . . . -78.9(4) ?
C6A Fe1A C9A C10A . . . . 37.6(3) ?
C4A Fe1A C9A C10A . . . . -46.6(8) ?
C8A C9A C10A C6A . . . . 1.3(5) ?
Fe1A C9A C10A C6A . . . . -58.4(3) ?
C8A C9A C10A C11A . . . . -177.9(4) ?
Fe1A C9A C10A C11A . . . . 122.4(5) ?
C8A C9A C10A Fe1A . . . . 59.7(3) ?
C7A C6A C10A C9A . . . . -0.8(5) ?
Fe1A C6A C10A C9A . . . . 58.3(3) ?
C7A C6A C10A C11A . . . . 178.4(4) ?
Fe1A C6A C10A C11A . . . . -122.5(5) ?
C7A C6A C10A Fe1A . . . . -59.1(3) ?
C5A Fe1A C10A C9A . . . . -159.0(6) ?
C7A Fe1A C10A C9A . . . . -81.8(3) ?
C8A Fe1A C10A C9A . . . . -38.0(3) ?
C2A Fe1A C10A C9A . . . . 78.5(3) ?
C1A Fe1A C10A C9A . . . . 40.9(6) ?
C3A Fe1A C10A C9A . . . . 121.4(3) ?
C6A Fe1A C10A C9A . . . . -119.8(4) ?
C4A Fe1A C10A C9A . . . . 164.0(3) ?
C5A Fe1A C10A C6A . . . . -39.2(7) ?
C7A Fe1A C10A C6A . . . . 38.0(3) ?
C8A Fe1A C10A C6A . . . . 81.9(3) ?
C9A Fe1A C10A C6A . . . . 119.8(4) ?
C2A Fe1A C10A C6A . . . . -161.6(3) ?
C1A Fe1A C10A C6A . . . . 160.8(5) ?
C3A Fe1A C10A C6A . . . . -118.7(3) ?
C4A Fe1A C10A C6A . . . . -76.2(4) ?
C5A Fe1A C10A C11A . . . . 78.9(8) ?
C7A Fe1A C10A C11A . . . . 156.0(5) ?
C8A Fe1A C10A C11A . . . . -160.1(5) ?
C9A Fe1A C10A C11A . . . . -122.1(6) ?
C2A Fe1A C10A C11A . . . . -43.6(5) ?
C1A Fe1A C10A C11A . . . . -81.2(7) ?
C3A Fe1A C10A C11A . . . . -0.7(5) ?
C6A Fe1A C10A C11A . . . . 118.0(6) ?
C4A Fe1A C10A C11A . . . . 41.9(5) ?
N2A N1A C11A C10A . . . . -179.9(4) ?
C9A C10A C11A N1A . . . . 0.6(8) ?
C6A C10A C11A N1A . . . . -178.5(4) ?
Fe1A C10A C11A N1A . . . . 92.2(5) ?
N1A N2A C12A N3A . . . . -1.0(7) ?
N1A N2A C12A S1A . . . . -178.6(3) ?
C11B N1B N2B C12B . . . . -176.0(4) ?
C10B Fe1B C1B C5B . . . . -161.2(3) ?
C4B Fe1B C1B C5B . . . . 37.8(3) ?
C6B Fe1B C1B C5B . . . . 163.7(4) ?
C3B Fe1B C1B C5B . . . . 82.1(3) ?
C9B Fe1B C1B C5B . . . . -117.9(3) ?
C7B Fe1B C1B C5B . . . . -43.4(8) ?
C8B Fe1B C1B C5B . . . . -76.7(4) ?
C2B Fe1B C1B C5B . . . . 119.3(4) ?
C10B Fe1B C1B C2B . . . . 79.6(3) ?
C4B Fe1B C1B C2B . . . . -81.5(3) ?
C6B Fe1B C1B C2B . . . . 44.4(6) ?
C3B Fe1B C1B C2B . . . . -37.2(3) ?
C9B Fe1B C1B C2B . . . . 122.8(3) ?
C7B Fe1B C1B C2B . . . . -162.6(6) ?
C5B Fe1B C1B C2B . . . . -119.3(4) ?
C8B Fe1B C1B C2B . . . . 164.0(3) ?
C5B C1B C2B C3B . . . . -0.9(6) ?
Fe1B C1B C2B C3B . . . . 58.9(4) ?
C5B C1B C2B Fe1B . . . . -59.7(4) ?
C10B Fe1B C2B C3B . . . . 122.0(3) ?
C4B Fe1B C2B C3B . . . . -38.1(3) ?
C6B Fe1B C2B C3B . . . . 79.4(4) ?
C9B Fe1B C2B C3B . . . . 164.0(3) ?
C1B Fe1B C2B C3B . . . . -119.6(5) ?
C7B Fe1B C2B C3B . . . . 46.9(6) ?
C5B Fe1B C2B C3B . . . . -82.1(3) ?
C8B Fe1B C2B C3B . . . . -164.9(6) ?
C10B Fe1B C2B C1B . . . . -118.4(3) ?
C4B Fe1B C2B C1B . . . . 81.4(3) ?
C6B Fe1B C2B C1B . . . . -161.0(3) ?
C3B Fe1B C2B C1B . . . . 119.6(5) ?
C9B Fe1B C2B C1B . . . . -76.4(4) ?
C7B Fe1B C2B C1B . . . . 166.5(5) ?
C5B Fe1B C2B C1B . . . . 37.5(3) ?
C8B Fe1B C2B C1B . . . . -45.3(8) ?
C1B C2B C3B C4B . . . . 0.6(6) ?
Fe1B C2B C3B C4B . . . . 59.4(4) ?
C1B C2B C3B Fe1B . . . . -58.9(4) ?
C10B Fe1B C3B C2B . . . . -76.3(4) ?
C4B Fe1B C3B C2B . . . . 119.0(5) ?
C6B Fe1B C3B C2B . . . . -118.2(3) ?
C9B Fe1B C3B C2B . . . . -43.4(8) ?
C1B Fe1B C3B C2B . . . . 37.4(3) ?
C7B Fe1B C3B C2B . . . . -160.0(3) ?
C5B Fe1B C3B C2B . . . . 81.0(3) ?
C8B Fe1B C3B C2B . . . . 167.7(5) ?
C10B Fe1B C3B C4B . . . . 164.7(3) ?
C6B Fe1B C3B C4B . . . . 122.8(3) ?
C9B Fe1B C3B C4B . . . . -162.4(6) ?
C1B Fe1B C3B C4B . . . . -81.6(3) ?
C7B Fe1B C3B C4B . . . . 81.0(4) ?
C5B Fe1B C3B C4B . . . . -38.0(3) ?
C8B Fe1B C3B C4B . . . . 48.7(7) ?
C2B Fe1B C3B C4B . . . . -119.0(5) ?
C2B C3B C4B C5B . . . . 0.0(6) ?
Fe1B C3B C4B C5B . . . . 60.2(3) ?
C2B C3B C4B Fe1B . . . . -60.2(4) ?
C10B Fe1B C4B C5B . . . . -160.3(6) ?
C6B Fe1B C4B C5B . . . . 165.5(3) ?
C3B Fe1B C4B C5B . . . . -118.5(5) ?
C9B Fe1B C4B C5B . . . . 46.9(7) ?
C1B Fe1B C4B C5B . . . . -37.5(3) ?
C7B Fe1B C4B C5B . . . . 123.6(3) ?
C8B Fe1B C4B C5B . . . . 81.6(4) ?
C2B Fe1B C4B C5B . . . . -81.1(3) ?
C10B Fe1B C4B C3B . . . . -41.9(8) ?
C6B Fe1B C4B C3B . . . . -76.1(4) ?
C9B Fe1B C4B C3B . . . . 165.4(5) ?
C1B Fe1B C4B C3B . . . . 81.0(3) ?
C7B Fe1B C4B C3B . . . . -118.0(3) ?
C5B Fe1B C4B C3B . . . . 118.5(5) ?
C8B Fe1B C4B C3B . . . . -160.0(3) ?
C2B Fe1B C4B C3B . . . . 37.4(3) ?
C2B C1B C5B C4B . . . . 0.9(6) ?
Fe1B C1B C5B C4B . . . . -59.1(4) ?
C2B C1B C5B Fe1B . . . . 60.0(4) ?
C3B C4B C5B C1B . . . . -0.5(6) ?
Fe1B C4B C5B C1B . . . . 59.4(3) ?
C3B C4B C5B Fe1B . . . . -59.9(4) ?
C10B Fe1B C5B C1B . . . . 44.5(6) ?
C4B Fe1B C5B C1B . . . . -119.2(4) ?
C6B Fe1B C5B C1B . . . . -159.6(6) ?
C3B Fe1B C5B C1B . . . . -80.9(3) ?
C9B Fe1B C5B C1B . . . . 80.6(3) ?
C7B Fe1B C5B C1B . . . . 164.8(3) ?
C8B Fe1B C5B C1B . . . . 123.1(3) ?
C2B Fe1B C5B C1B . . . . -37.5(3) ?
C10B Fe1B C5B C4B . . . . 163.7(5) ?
C6B Fe1B C5B C4B . . . . -40.4(8) ?
C3B Fe1B C5B C4B . . . . 38.3(3) ?
C9B Fe1B C5B C4B . . . . -160.3(3) ?
C1B Fe1B C5B C4B . . . . 119.2(4) ?
C7B Fe1B C5B C4B . . . . -76.1(4) ?
C8B Fe1B C5B C4B . . . . -117.7(3) ?
C2B Fe1B C5B C4B . . . . 81.6(3) ?
C10B Fe1B C6B C7B . . . . 118.7(4) ?
C4B Fe1B C6B C7B . . . . -77.7(3) ?
C3B Fe1B C6B C7B . . . . -119.3(3) ?
C9B Fe1B C6B C7B . . . . 80.5(3) ?
C1B Fe1B C6B C7B . . . . 167.4(5) ?
C5B Fe1B C6B C7B . . . . -47.1(7) ?
C8B Fe1B C6B C7B . . . . 37.1(3) ?
C2B Fe1B C6B C7B . . . . -160.8(3) ?
C4B Fe1B C6B C10B . . . . 163.6(3) ?
C3B Fe1B C6B C10B . . . . 121.9(3) ?
C9B Fe1B C6B C10B . . . . -38.2(3) ?
C1B Fe1B C6B C10B . . . . 48.6(6) ?
C7B Fe1B C6B C10B . . . . -118.7(4) ?
C5B Fe1B C6B C10B . . . . -165.8(6) ?
C8B Fe1B C6B C10B . . . . -81.6(3) ?
C2B Fe1B C6B C10B . . . . 80.5(3) ?
C10B C6B C7B C8B . . . . -0.3(5) ?
Fe1B C6B C7B C8B . . . . -59.3(3) ?
C10B C6B C7B Fe1B . . . . 59.1(3) ?
C10B Fe1B C7B C8B . . . . 81.6(3) ?
C4B Fe1B C7B C8B . . . . -118.5(3) ?
C6B Fe1B C7B C8B . . . . 119.9(4) ?
C3B Fe1B C7B C8B . . . . -161.4(3) ?
C9B Fe1B C7B C8B . . . . 37.1(3) ?
C1B Fe1B C7B C8B . . . . -43.9(8) ?
C5B Fe1B C7B C8B . . . . -76.9(3) ?
C2B Fe1B C7B C8B . . . . 165.1(5) ?
C10B Fe1B C7B C6B . . . . -38.2(3) ?
C4B Fe1B C7B C6B . . . . 121.6(3) ?
C3B Fe1B C7B C6B . . . . 78.8(3) ?
C9B Fe1B C7B C6B . . . . -82.8(3) ?
C1B Fe1B C7B C6B . . . . -163.8(6) ?
C5B Fe1B C7B C6B . . . . 163.2(3) ?
C8B Fe1B C7B C6B . . . . -119.9(4) ?
C2B Fe1B C7B C6B . . . . 45.2(6) ?
C6B C7B C8B C9B . . . . 0.2(5) ?
Fe1B C7B C8B C9B . . . . -58.9(3) ?
C6B C7B C8B Fe1B . . . . 59.0(3) ?
C10B Fe1B C8B C7B . . . . -81.6(3) ?
C4B Fe1B C8B C7B . . . . 80.1(3) ?
C6B Fe1B C8B C7B . . . . -37.4(3) ?
C3B Fe1B C8B C7B . . . . 44.7(6) ?
C9B Fe1B C8B C7B . . . . -120.1(4) ?
C1B Fe1B C8B C7B . . . . 164.6(3) ?
C5B Fe1B C8B C7B . . . . 122.9(3) ?
C2B Fe1B C8B C7B . . . . -161.1(6) ?
C10B Fe1B C8B C9B . . . . 38.5(3) ?
C4B Fe1B C8B C9B . . . . -159.8(3) ?
C6B Fe1B C8B C9B . . . . 82.7(3) ?
C3B Fe1B C8B C9B . . . . 164.8(5) ?
C1B Fe1B C8B C9B . . . . -75.3(4) ?
C7B Fe1B C8B C9B . . . . 120.1(4) ?
C5B Fe1B C8B C9B . . . . -117.0(3) ?
C2B Fe1B C8B C9B . . . . -41.0(8) ?
C7B C8B C9B C10B . . . . 0.0(5) ?
Fe1B C8B C9B C10B . . . . -58.9(3) ?
C7B C8B C9B Fe1B . . . . 59.0(3) ?
C10B Fe1B C9B C8B . . . . -118.7(4) ?
C4B Fe1B C9B C8B . . . . 48.1(6) ?
C6B Fe1B C9B C8B . . . . -80.7(3) ?
C3B Fe1B C9B C8B . . . . -162.0(6) ?
C1B Fe1B C9B C8B . . . . 124.1(3) ?
C7B Fe1B C9B C8B . . . . -37.0(3) ?
C5B Fe1B C9B C8B . . . . 82.0(3) ?
C2B Fe1B C9B C8B . . . . 165.4(3) ?
C4B Fe1B C9B C10B . . . . 166.7(5) ?
C6B Fe1B C9B C10B . . . . 38.0(3) ?
C3B Fe1B C9B C10B . . . . -43.4(7) ?
C1B Fe1B C9B C10B . . . . -117.3(3) ?
C7B Fe1B C9B C10B . . . . 81.6(3) ?
C5B Fe1B C9B C10B . . . . -159.4(3) ?
C8B Fe1B C9B C10B . . . . 118.7(4) ?
C2B Fe1B C9B C10B . . . . -75.9(3) ?
C7B C6B C10B C9B . . . . 0.3(5) ?
Fe1B C6B C10B C9B . . . . 60.0(3) ?
C7B C6B C10B C11B . . . . -172.7(4) ?
Fe1B C6B C10B C11B . . . . -113.0(5) ?
C7B C6B C10B Fe1B . . . . -59.7(3) ?
C8B C9B C10B C6B . . . . -0.2(5) ?
Fe1B C9B C10B C6B . . . . -60.0(3) ?
C8B C9B C10B C11B . . . . 172.8(5) ?
Fe1B C9B C10B C11B . . . . 113.0(5) ?
C8B C9B C10B Fe1B . . . . 59.8(3) ?
C4B Fe1B C10B C6B . . . . -45.2(7) ?
C3B Fe1B C10B C6B . . . . -76.9(3) ?
C9B Fe1B C10B C6B . . . . 118.9(4) ?
C1B Fe1B C10B C6B . . . . -159.5(3) ?
C7B Fe1B C10B C6B . . . . 37.8(3) ?
C5B Fe1B C10B C6B . . . . 168.5(5) ?
C8B Fe1B C10B C6B . . . . 81.2(3) ?
C2B Fe1B C10B C6B . . . . -117.8(3) ?
C4B Fe1B C10B C9B . . . . -164.1(6) ?
C6B Fe1B C10B C9B . . . . -118.9(4) ?
C3B Fe1B C10B C9B . . . . 164.3(3) ?
C1B Fe1B C10B C9B . . . . 81.6(3) ?
C7B Fe1B C10B C9B . . . . -81.1(3) ?
C5B Fe1B C10B C9B . . . . 49.6(6) ?
C8B Fe1B C10B C9B . . . . -37.7(3) ?
C2B Fe1B C10B C9B . . . . 123.4(3) ?
C4B Fe1B C10B C11B . . . . 75.1(8) ?
C6B Fe1B C10B C11B . . . . 120.4(5) ?
C3B Fe1B C10B C11B . . . . 43.5(5) ?
C9B Fe1B C10B C11B . . . . -120.8(5) ?
C1B Fe1B C10B C11B . . . . -39.1(5) ?
C7B Fe1B C10B C11B . . . . 158.2(4) ?
C5B Fe1B C10B C11B . . . . -71.1(7) ?
C8B Fe1B C10B C11B . . . . -158.4(4) ?
C2B Fe1B C10B C11B . . . . 2.6(4) ?
N2B N1B C11B C10B . . . . -171.3(4) ?
C6B C10B C11B N1B . . . . -172.7(5) ?
C9B C10B C11B N1B . . . . 15.5(7) ?
Fe1B C10B C11B N1B . . . . 101.5(5) ?
N1B N2B C12B N3B . . . . 10.6(7) ?
N1B N2B C12B S1B . . . . -168.9(3) ?
